data_7034570
loop_
_publ_author_name
'Suresh, Paladugu'
'Naga Babu, Chatla'
'Sampath, Natarajan'
'Prabusankar, Ganesan'

_publ_section_title
;
 Photoluminescent calcium azolium carboxylates with diversified calcium
 coordination geometry and thermal stability.
;
_journal_issue 16
_journal_name_full 'Dalton transactions (Cambridge, England : 2003)'
_journal_page_first 7338
_journal_page_last 7346
_journal_paper_doi 10.1039/c5dt00480b
_journal_volume 44
_journal_year 2015
_chemical_formula_moiety 'Br, 0.5(C36 H44 Ca2 N8 O12)'
_chemical_formula_sum 'C18 H22 Br Ca N4 O6'
_chemical_formula_weight 510.38
_chemical_name_systematic 3
_space_group_crystal_system monoclinic
_space_group_IT_number 13
_space_group_name_Hall '-P 2yc'
_space_group_name_H-M_alt 'P 1 2/c 1'
_symmetry_space_group_name_Hall '-P 2yc'
_symmetry_space_group_name_H-M 'P 1 2/c 1'
_atom_sites_solution_hydrogens mixed
_atom_sites_solution_primary direct
_audit_creation_date 2015-02-09
_audit_creation_method
;
Olex2 1.2-beta
(compiled 2015.01.26 svn.r3150 for OlexSys, GUI svn.r4998)
;
_audit_update_record
;
2015-02-23 deposited with the CCDC.
2015-03-04 downloaded from the CCDC.
;
_cell_angle_alpha 90
_cell_angle_beta 91.038(9)
_cell_angle_gamma 90
_cell_formula_units_Z 2
_cell_length_a 11.8051(15)
_cell_length_b 14.1508(16)
_cell_length_c 7.6915(5)
_cell_measurement_reflns_used 2326
_cell_measurement_temperature 150
_cell_measurement_theta_max 70.67
_cell_measurement_theta_min 3.12
_cell_volume 1284.7(2)
_computing_cell_refinement
;
CrysAlisPro, Agilent Technologies,
Version 1.171.35.19 (release 27-10-2011 CrysAlis171 .NET)
(compiled Oct 27 2011,15:02:11)
;
_computing_data_collection
;
CrysAlisPro, Agilent Technologies,
Version 1.171.35.19 (release 27-10-2011 CrysAlis171 .NET)
(compiled Oct 27 2011,15:02:11)
;
_computing_data_reduction
;
CrysAlisPro, Agilent Technologies,
Version 1.171.35.19 (release 27-10-2011 CrysAlis171 .NET)
(compiled Oct 27 2011,15:02:11)
;
_computing_molecular_graphics 'Olex2 (Dolomanov et al., 2009)'
_computing_publication_material 'Olex2 (Dolomanov et al., 2009)'
_computing_structure_refinement 'ShelXL (Sheldrick, 2008)'
_computing_structure_solution 'SIR2011 (Burla et al., 2007)'
_diffrn_ambient_temperature 150.0
_diffrn_measured_fraction_theta_full 0.951
_diffrn_measured_fraction_theta_max 0.936
_diffrn_measurement_device_type 'SuperNova, Dual, Cu at zero, Eos'
_diffrn_measurement_method '\w scans'
_diffrn_radiation_type CuK\a
_diffrn_radiation_wavelength 1.54184
_diffrn_reflns_av_R_equivalents 0
_diffrn_reflns_av_unetI/netI 0.0564
_diffrn_reflns_Laue_measured_fraction_full 0.951
_diffrn_reflns_Laue_measured_fraction_max 0.936
_diffrn_reflns_limit_h_max 13
_diffrn_reflns_limit_h_min -14
_diffrn_reflns_limit_k_max 17
_diffrn_reflns_limit_k_min 0
_diffrn_reflns_limit_l_max 9
_diffrn_reflns_limit_l_min 0
_diffrn_reflns_number 2326
_diffrn_reflns_point_group_measured_fraction_full 0.951
_diffrn_reflns_point_group_measured_fraction_max 0.936
_diffrn_reflns_theta_full 68.700
_diffrn_reflns_theta_max 70.666
_diffrn_reflns_theta_min 3.123
_diffrn_source 'Fine focus sealed tube'
_exptl_absorpt_coefficient_mu 4.242
_exptl_absorpt_correction_T_max 0.4222
_exptl_absorpt_correction_T_min 0.3643
_exptl_absorpt_correction_type sphere
_exptl_absorpt_process_details
;
C.W.Dwiggins Jr (Acta Cryst.(1975)
A31,146-148.
;
_exptl_crystal_colour colorless
_exptl_crystal_density_diffrn 1.319
_exptl_crystal_description Block
_exptl_crystal_F_000 522
_exptl_crystal_size_max 0.22
_exptl_crystal_size_mid 0.18
_exptl_crystal_size_min 0.09
_exptl_crystal_size_rad 0.1630
_refine_diff_density_max 0.392
_refine_diff_density_min -0.479
_refine_diff_density_rms 0.074
_refine_ls_extinction_coef 0.0016(6)
_refine_ls_extinction_expression Fc^*^=kFc[1+0.001xFc^2^\l^3^/sin(2\q)]^-1/4^
_refine_ls_extinction_method 'SHELXL-2014/7 (Sheldrick 2014'
_refine_ls_goodness_of_fit_ref 0.952
_refine_ls_hydrogen_treatment constr
_refine_ls_matrix_type full
_refine_ls_number_parameters 149
_refine_ls_number_reflns 2326
_refine_ls_number_restraints 0
_refine_ls_restrained_S_all 0.952
_refine_ls_R_factor_all 0.0963
_refine_ls_R_factor_gt 0.0697
_refine_ls_shift/su_max 0.000
_refine_ls_shift/su_mean 0.000
_refine_ls_structure_factor_coef Fsqd
_refine_ls_weighting_details 'w=1/[\s^2^(Fo^2^)+(0.1269P)^2^] where P=(Fo^2^+2Fc^2^)/3'
_refine_ls_weighting_scheme calc
_refine_ls_wR_factor_gt 0.1975
_refine_ls_wR_factor_ref 0.2293
_reflns_Friedel_coverage 0.000
_reflns_number_gt 1324
_reflns_number_total 2326
_reflns_threshold_expression 'I > 2\s(I)'
_cod_data_source_file c5dt00480b2.cif
_cod_data_source_block exp_3
_cod_depositor_comments
;
The following automatic conversions were performed:

'_exptl_absorpt_correction_type' value 'Sphere' changed to 'sphere'
according to
/usr/data/users/saulius/crontab/automatic-downloads/rss-feeds/RSC/lib/dictionaries/cif_core.dic
dictionary named 'cif_core.dic' version 2.4.2 from 2011-04-26.

Automatic conversion script
Id: cif_fix_values 3105 2015-03-04 15:46:00Z robertas 

 Adding full bibliography for 7034568--7034573.cif.
;
_cod_database_code 7034570
_shelx_space_group_comment
;
The symmetry employed for this shelxl refinement is uniquely defined
by the following loop, which should always be used as a source of
symmetry information in preference to the above space-group names.
They are only intended as comments.
;
_olex2_refinement_description
;
1. Fixed Uiso
 At 1.2 times of:
  All C(H) groups, All C(H,H) groups
 At 1.5 times of:
  All O(H,H) groups
2. Others
 Fixed Sof: O1A(0.7) H1AA(0.7) H1AB(0.7) O1B(0.3) H1BA(0.3) H1BB(0.3)
3.a Rotating group:
 O1A(H1AA,H1AB), O1B(H1BA,H1BB)
3.b Secondary CH2 refined with riding coordinates:
 C2(H2A,H2B), C6(H6A,H6B)
3.c Aromatic/amide H refined with riding coordinates:
 C3(H3), C4(H4), C5(H5), C8(H8), C9(H9)
;
_smtbx_masks_special_details
;
The solvent masking procedure as implemented in Olex2 was used to remove the
electronic contribution of solvent molecules from the refinement. Only the
atoms used in the refinement model are reported in the formula here.

Total solvent accessible volume / cell = 252.5 Ang^3^ [19.7%]
Total electron count / cell = 111.1
;
_shelx_shelxl_version_number 2014/7
_olex2_submission_special_instructions 'No special instructions were received'

loop_
_space_group_symop_operation_xyz
'x, y, z'
'-x, y, -z+1/2'
'-x, -y, -z'
'x, -y, z-1/2'

loop_
_atom_site_label
_atom_site_type_symbol
_atom_site_fract_x
_atom_site_fract_y
_atom_site_fract_z
_atom_site_U_iso_or_equiv
_atom_site_adp_type
_atom_site_occupancy
_atom_site_site_symmetry_order
_atom_site_calc_flag
_atom_site_refinement_flags_posn
_atom_site_refinement_flags_adp
_atom_site_refinement_flags_occupancy
_atom_site_disorder_assembly
_atom_site_disorder_group
Br1 Br 0.5000 1.11565(7) 0.7500 0.1027(5) Uani 1 2 d S T P . .
Ca1 Ca 0.5000 1.46819(11) 0.7500 0.0940(7) Uani 1 2 d S T P . .
O3 O 0.3766(7) 1.3927(5) 0.2231(6) 0.171(3) Uani 1 1 d . . . . .
O2 O 0.4043(6) 1.4387(5) 0.4884(5) 0.153(2) Uani 1 1 d . . . . .
N1 N 0.2888(6) 1.2243(5) 0.3171(7) 0.113(2) Uani 1 1 d . . . . .
N2 N 0.2430(5) 1.1570(5) 0.0790(6) 0.0993(15) Uani 1 1 d . . . . .
C1 C 0.3663(8) 1.3807(6) 0.3772(8) 0.132(3) Uani 1 1 d . . . . .
C2 C 0.3001(9) 1.2978(6) 0.4475(9) 0.135(3) Uani 1 1 d . . . . .
H2A H 0.3387 1.2727 0.5498 0.162 Uiso 1 1 calc R . . . .
H2B H 0.2254 1.3189 0.4813 0.162 Uiso 1 1 calc R . . . .
C3 C 0.3592(6) 1.1507(8) 0.2996(9) 0.113(2) Uani 1 1 d . . . . .
H3 H 0.4189 1.1360 0.3754 0.135 Uiso 1 1 calc R . . . .
C4 C 0.3309(6) 1.1015(6) 0.1574(9) 0.111(2) Uani 1 1 d . . . . .
H4 H 0.3612 1.0448 0.1187 0.134 Uiso 1 1 calc R . . . .
C5 C 0.2209(6) 1.2275(6) 0.1796(8) 0.105(2) Uani 1 1 d . . . . .
H5 H 0.1658 1.2732 0.1583 0.126 Uiso 1 1 calc R . . . .
C6 C 0.1813(6) 1.1302(5) -0.0797(7) 0.102(2) Uani 1 1 d . . . . .
H6A H 0.2332 1.1009 -0.1598 0.122 Uiso 1 1 calc R . . . .
H6B H 0.1504 1.1864 -0.1350 0.122 Uiso 1 1 calc R . . . .
C7 C 0.0862(5) 1.0623(6) -0.0411(6) 0.0905(17) Uani 1 1 d . . . . .
C8 C -0.0173(7) 1.0979(6) -0.0031(8) 0.106(2) Uani 1 1 d . . . . .
H8 H -0.0302 1.1627 -0.0033 0.127 Uiso 1 1 calc R . . . .
C9 C -0.1068(6) 1.0326(6) 0.0376(8) 0.102(2) Uani 1 1 d . . . . .
H9 H -0.1788 1.0552 0.0616 0.123 Uiso 1 1 calc R . . . .
O1A O 0.4058(11) 1.3329(7) 0.8699(9) 0.147(4) Uani 0.7 1 d . . . A 1
H1AA H 0.3891 1.2820 0.8161 0.220 Uiso 0.7 1 d GR . . A 1
H1AB H 0.4541 1.3192 0.9535 0.220 Uiso 0.7 1 d GR . . A 1
O1B O 0.3237(19) 1.3853(13) 0.8638(17) 0.109(5) Uani 0.3 1 d . . . A -1
H1BA H 0.2411 1.3982 0.8852 0.164 Uiso 0.3 1 d GR . . A -1
H1BB H 0.3476 1.4278 0.9340 0.164 Uiso 0.3 1 d GR . . A -1

loop_
_atom_site_aniso_label
_atom_site_aniso_U_11
_atom_site_aniso_U_22
_atom_site_aniso_U_33
_atom_site_aniso_U_23
_atom_site_aniso_U_13
_atom_site_aniso_U_12
Br1 0.1314(9) 0.1052(8) 0.0716(6) 0.000 0.0064(5) 0.000
Ca1 0.1707(18) 0.0665(9) 0.0446(7) 0.000 0.0000(8) 0.000
O3 0.267(8) 0.189(6) 0.057(2) 0.003(3) 0.004(3) -0.113(6)
O2 0.226(6) 0.174(5) 0.059(2) -0.017(3) 0.015(3) -0.085(5)
N1 0.128(5) 0.145(5) 0.065(3) 0.008(3) -0.009(3) -0.042(4)
N2 0.101(4) 0.128(4) 0.070(3) 0.002(3) 0.007(2) -0.017(3)
C1 0.184(8) 0.160(7) 0.050(3) 0.001(3) -0.010(4) -0.072(6)
C2 0.184(8) 0.159(8) 0.062(3) -0.009(4) -0.004(4) -0.055(6)
C3 0.085(5) 0.165(7) 0.087(4) 0.028(5) 0.000(3) -0.018(5)
C4 0.085(4) 0.169(7) 0.081(4) 0.017(4) 0.006(3) 0.006(4)
C5 0.114(5) 0.131(6) 0.070(4) 0.004(4) 0.000(3) -0.026(4)
C6 0.124(5) 0.124(5) 0.058(3) -0.004(3) 0.003(3) -0.030(4)
C7 0.093(4) 0.132(5) 0.047(2) -0.011(3) 0.011(2) -0.003(4)
C8 0.108(5) 0.134(5) 0.075(3) -0.005(3) 0.005(3) -0.006(4)
C9 0.094(4) 0.129(6) 0.084(4) -0.026(4) 0.011(3) 0.014(4)
O1A 0.252(12) 0.117(6) 0.072(4) -0.009(4) 0.029(6) -0.054(7)
O1B 0.175(17) 0.100(12) 0.054(7) -0.007(6) 0.006(9) 0.010(10)

loop_
_atom_type_symbol
_atom_type_description
_atom_type_scat_dispersion_real
_atom_type_scat_dispersion_imag
_atom_type_scat_source
C C 0.0181 0.0091 'International Tables Vol C Tables 4.2.6.8 and 6.1.1.4'
H H 0.0000 0.0000 'International Tables Vol C Tables 4.2.6.8 and 6.1.1.4'
Br Br -0.6763 1.2805 'International Tables Vol C Tables 4.2.6.8 and 6.1.1.4'
Ca Ca 0.3641 1.2855 'International Tables Vol C Tables 4.2.6.8 and 6.1.1.4'
N N 0.0311 0.0180 'International Tables Vol C Tables 4.2.6.8 and 6.1.1.4'
O O 0.0492 0.0322 'International Tables Vol C Tables 4.2.6.8 and 6.1.1.4'

loop_
_geom_angle_atom_site_label_1
_geom_angle_atom_site_label_2
_geom_angle_atom_site_label_3
_geom_angle
_geom_angle_site_symmetry_1
_geom_angle_site_symmetry_3
Ca1 Ca1 H1AB 66.9 3_687 .
Ca1 Ca1 H1BB 57.5 3_687 .
O3 Ca1 Ca1 75.28(11) 3_686 3_687
O3 Ca1 Ca1 83.62(11) 4_586 3_687
O3 Ca1 O3 73.5(4) 3_686 4_586
O3 Ca1 O2 78.1(3) 3_686 4_586
O3 Ca1 O2 51.23(15) 4_586 4_586
O3 Ca1 O2 51.23(15) 3_686 3_686
O3 Ca1 O2 78.1(3) 4_586 3_686
O3 Ca1 C1 24.96(16) 4_586 4_586
O3 Ca1 C1 72.6(3) 3_686 4_586
O3 Ca1 C1 72.6(3) 4_586 3_686
O3 Ca1 C1 24.96(16) 3_686 3_686
O3 Ca1 H1AB 134.9 3_686 .
O3 Ca1 H1AB 123.5 4_586 .
O3 Ca1 O1B 145.5(4) 3_686 .
O3 Ca1 O1B 84.9(5) 4_586 .
O3 Ca1 H1BB 77.8 4_586 .
O3 Ca1 H1BB 126.6 3_686 .
O2 Ca1 Ca1 126.34(12) 3_686 3_687
O2 Ca1 Ca1 33.99(12) 4_586 3_687
O2 Ca1 Ca1 150.94(16) . 3_687
O2 Ca1 Ca1 37.60(13) 2_656 3_687
O2 Ca1 O3 78.1(2) 2_656 3_686
O2 Ca1 O3 78.1(2) . 4_586
O2 Ca1 O3 119.65(19) 2_656 4_586
O2 Ca1 O3 119.65(19) . 3_686
O2 Ca1 O2 117.5(3) 4_586 3_686
O2 Ca1 O2 120.1(3) 2_656 3_686
O2 Ca1 O2 120.1(3) . 4_586
O2 Ca1 O2 159.3(4) . 2_656
O2 Ca1 O2 71.6(2) 2_656 4_586
O2 Ca1 O2 71.6(2) . 3_686
O2 Ca1 C1 95.81(19) . 3_686
O2 Ca1 C1 96.6(2) 3_686 4_586
O2 Ca1 C1 95.82(19) 2_656 4_586
O2 Ca1 C1 26.36(15) 4_586 4_586
O2 Ca1 C1 99.7(2) 2_656 3_686
O2 Ca1 C1 99.7(2) . 4_586
O2 Ca1 C1 96.6(3) 4_586 3_686
O2 Ca1 C1 26.36(15) 3_686 3_686
O2 Ca1 O1A 75.3(3) . 2_656
O2 Ca1 O1A 88.2(3) . .
O2 Ca1 O1A 88.2(2) 2_656 2_656
O2 Ca1 O1A 75.3(3) 2_656 .
O2 Ca1 H1AB 57.0 2_656 .
O2 Ca1 H1AB 157.7 3_686 .
O2 Ca1 H1AB 83.6 4_586 .
O2 Ca1 H1AB 105.2 . .
O2 Ca1 O1B 80.1(4) . .
O2 Ca1 O1B 90.4(4) 2_656 .
O2 Ca1 O1B 149.4(4) 3_686 .
O2 Ca1 O1B 67.4(4) 4_586 .
O2 Ca1 H1BB 96.4 . .
O2 Ca1 H1BB 49.0 4_586 .
O2 Ca1 H1BB 154.9 3_686 .
O2 Ca1 H1BB 78.6 2_656 .
C1 Ca1 Ca1 58.90(13) 4_586 3_687
C1 Ca1 Ca1 99.99(13) 3_686 3_687
C1 Ca1 C1 82.4(4) 3_686 4_586
C1 Ca1 H1AB 105.7 4_586 .
C1 Ca1 H1AB 155.5 3_686 .
C1 Ca1 H1BB 63.0 4_586 .
C1 Ca1 H1BB 144.7 3_686 .
O1A Ca1 Ca1 78.46(18) . 3_687
O1A Ca1 Ca1 124.2(2) 2_656 3_687
O1A Ca1 O3 113.1(4) . 4_586
O1A Ca1 O3 152.0(2) . 3_686
O1A Ca1 O3 152.0(2) 2_656 4_586
O1A Ca1 O3 113.1(4) 2_656 3_686
O1A Ca1 O2 85.5(3) . 4_586
O1A Ca1 O2 154.7(2) . 3_686
O1A Ca1 O2 85.5(3) 2_656 3_686
O1A Ca1 O2 154.7(2) 2_656 4_586
O1A Ca1 C1 101.7(4) . 4_586
O1A Ca1 C1 173.7(4) . 3_686
O1A Ca1 C1 101.7(4) 2_656 3_686
O1A Ca1 C1 173.7(4) 2_656 4_586
O1A Ca1 O1A 74.6(6) . 2_656
O1A Ca1 H1AB 18.7 . .
O1A Ca1 H1AB 72.5 2_656 .
O1A Ca1 O1B 98.7(6) 2_656 .
O1A Ca1 O1B 28.3(4) . .
O1A Ca1 H1BB 113.4 2_656 .
O1A Ca1 H1BB 38.8 . .
H1AB Ca1 H1BB 45.7 . .
O1B Ca1 Ca1 75.9(3) . 3_687
O1B Ca1 C1 76.5(5) . 4_586
O1B Ca1 C1 157.4(5) . 3_686
O1B Ca1 H1AB 42.8 . .
O1B Ca1 H1BB 19.5 . .
C1 O3 Ca1 95.8(5) . 3_686
Ca1 O2 Ca1 108.4(2) . 3_686
C1 O2 Ca1 149.7(7) . .
C1 O2 Ca1 90.3(4) . 3_686
C3 N1 C2 125.4(7) . .
C5 N1 C2 125.3(9) . .
C5 N1 C3 108.4(7) . .
C4 N2 C6 123.9(6) . .
C5 N2 C4 109.0(6) . .
C5 N2 C6 126.8(7) . .
O3 C1 Ca1 59.3(4) . 3_686
O3 C1 O2 122.2(7) . .
O3 C1 C2 121.5(6) . .
O2 C1 Ca1 63.3(4) . 3_686
O2 C1 C2 116.2(6) . .
C2 C1 Ca1 177.4(7) . 3_686
N1 C2 C1 110.5(6) . .
N1 C2 H2A 109.5 . .
N1 C2 H2B 109.5 . .
C1 C2 H2A 109.5 . .
C1 C2 H2B 109.5 . .
H2A C2 H2B 108.1 . .
N1 C3 H3 125.0 . .
C4 C3 N1 110.0(6) . .
C4 C3 H3 125.0 . .
N2 C4 H4 128.4 . .
C3 C4 N2 103.2(7) . .
C3 C4 H4 128.4 . .
N1 C5 H5 125.4 . .
N2 C5 N1 109.2(8) . .
N2 C5 H5 125.4 . .
N2 C6 H6A 109.4 . .
N2 C6 H6B 109.4 . .
N2 C6 C7 111.2(4) . .
H6A C6 H6B 108.0 . .
C7 C6 H6A 109.4 . .
C7 C6 H6B 109.4 . .
C8 C7 C6 118.8(7) . .
C8 C7 C9 121.4(7) . 3_575
C9 C7 C6 119.8(6) 3_575 .
C7 C8 H8 120.8 . .
C7 C8 C9 118.3(7) . .
C9 C8 H8 120.8 . .
C7 C9 C8 120.2(7) 3_575 .
C7 C9 H9 119.9 3_575 .
C8 C9 H9 119.9 . .
Ca1 O1A H1AA 126.2 . .
Ca1 O1A H1AB 99.2 . .
H1AA O1A H1AB 108.2 . .
O1B O1A Ca1 82.8(10) . .
O1B O1A H1AA 108.6 . .
O1B O1A H1AB 132.1 . .
Ca1 O1B H1BA 140.2 . .
Ca1 O1B H1BB 68.4 . .
O1A O1B Ca1 69.0(11) . .
O1A O1B H1BA 150.8 . .
O1A O1B H1BB 98.6 . .
H1BA O1B H1BB 94.6 . .

loop_
_geom_bond_atom_site_label_1
_geom_bond_atom_site_label_2
_geom_bond_distance
_geom_bond_site_symmetry_2
Ca1 Ca1 3.9497(7) 3_687
Ca1 O3 2.455(6) 3_686
Ca1 O3 2.455(6) 4_586
Ca1 O2 2.327(5) 2_656
Ca1 O2 2.327(5) .
Ca1 O2 2.540(5) 4_586
Ca1 O2 2.540(5) 3_686
Ca1 C1 2.842(8) 3_686
Ca1 C1 2.842(8) 4_586
Ca1 O1A 2.405(8) .
Ca1 O1A 2.405(8) 2_656
Ca1 H1AB 2.6867 .
Ca1 O1B 2.56(2) .
Ca1 H1BB 2.3786 .
O3 Ca1 2.455(6) 3_686
O3 C1 1.206(7) .
O2 Ca1 2.540(5) 3_686
O2 C1 1.262(8) .
N1 C2 1.449(9) .
N1 C3 1.340(11) .
N1 C5 1.317(9) .
N2 C4 1.427(9) .
N2 C5 1.291(9) .
N2 C6 1.460(8) .
C1 Ca1 2.842(8) 3_686
C1 C2 1.515(11) .
C2 H2A 0.9700 .
C2 H2B 0.9700 .
C3 H3 0.9300 .
C3 C4 1.333(11) .
C4 H4 0.9300 .
C5 H5 0.9300 .
C6 H6A 0.9700 .
C6 H6B 0.9700 .
C6 C7 1.512(9) .
C7 C8 1.358(10) .
C7 C9 1.365(10) 3_575
C8 H8 0.9300 .
C8 C9 1.441(10) .
C9 C7 1.365(10) 3_575
C9 H9 0.9300 .
O1A H1AA 0.8521 .
O1A H1AB 0.8736 .
O1A O1B 1.220(19) .
O1B H1BA 1.0092 .
O1B H1BB 0.8526 .

loop_
_geom_torsion_atom_site_label_1
_geom_torsion_atom_site_label_2
_geom_torsion_atom_site_label_3
_geom_torsion_atom_site_label_4
_geom_torsion
_geom_torsion_site_symmetry_1
_geom_torsion_site_symmetry_4
Ca1 O3 C1 O2 7.1(12) 3_686 .
Ca1 O3 C1 C2 -177.0(9) 3_686 .
Ca1 O2 C1 Ca1 -129.5(12) . 3_686
Ca1 O2 C1 O3 -136.2(9) . .
Ca1 O2 C1 O3 -6.8(11) 3_686 .
Ca1 O2 C1 C2 177.1(8) 3_686 .
Ca1 O2 C1 C2 47.6(17) . .
O3 C1 C2 N1 19.8(14) . .
O2 C1 C2 N1 -164.1(10) . .
N1 C3 C4 N2 5.5(8) . .
N2 C6 C7 C8 89.1(7) . .
N2 C6 C7 C9 -88.1(7) . 3_575
C2 N1 C3 C4 -174.1(7) . .
C2 N1 C5 N2 171.3(7) . .
C3 N1 C2 C1 92.9(9) . .
C3 N1 C5 N2 2.2(8) . .
C4 N2 C5 N1 1.3(8) . .
C4 N2 C6 C7 82.7(8) . .
C5 N1 C2 C1 -74.5(11) . .
C5 N1 C3 C4 -5.0(8) . .
C5 N2 C4 C3 -4.2(7) . .
C5 N2 C6 C7 -89.8(8) . .
C6 N2 C4 C3 -177.9(6) . .
C6 N2 C5 N1 174.8(6) . .
C6 C7 C8 C9 -178.5(5) . .
C7 C8 C9 C7 1.4(10) . 3_575
C9 C7 C8 C9 -1.4(10) 3_575 .

loop_
_smtbx_masks_void_nr
_smtbx_masks_void_average_x
_smtbx_masks_void_average_y
_smtbx_masks_void_average_z
_smtbx_masks_void_volume
_smtbx_masks_void_count_electrons
1 0.000 0.500 -0.410 252.5 111.1
